data_4132485
loop_
_publ_author_name
'Zhang, Xin'
'Frey, Brandon L.'
'Chen, Yu-Sheng'
'Zhang, Jian'

_publ_section_title
;
 Topology-Guided Stepwise Insertion of Three Secondary Linkers in
 Zirconium Metal-Organic Frameworks.
;
_journal_issue 24
_journal_name_full 'Journal of the American Chemical Society'
_journal_page_first 7710
_journal_page_last 7715
_journal_paper_doi 10.1021/jacs.8b04277
_journal_volume 140
_journal_year 2018
_chemical_formula_moiety 'C117 H62 O32 Zr6'
_chemical_formula_sum 'C117 H62 O32 Zr6'
_chemical_formula_weight 2526.99
_space_group_crystal_system orthorhombic
_space_group_IT_number 71
_space_group_name_Hall '-I 2 2'
_space_group_name_H-M_alt 'I m m m'
_atom_sites_solution_hydrogens mixed
_audit_creation_date 2017-05-04
_audit_creation_method
;
Olex2 1.2
(compiled 2017.03.28 svn.r3405 for OlexSys, GUI svn.r5335)
;
_cell_angle_alpha 90
_cell_angle_beta 90
_cell_angle_gamma 90
_cell_formula_units_Z 4
_cell_length_a 23.2664(8)
_cell_length_b 32.9221(12)
_cell_length_c 41.4807(13)
_cell_measurement_reflns_used 9283
_cell_measurement_temperature 120(2)
_cell_measurement_theta_max 15.29
_cell_measurement_theta_min 2.23
_cell_volume 31773.3(19)
_computing_cell_refinement 'SAINT v8.34A (Bruker, 2013)'
_computing_data_reduction 'SAINT v8.34A (Bruker, 2013)'
_computing_molecular_graphics 'Olex2 (Dolomanov et al., 2009)'
_computing_publication_material 'Olex2 (Dolomanov et al., 2009)'
_computing_structure_refinement 'ShelXL (Sheldrick, 2015)'
_diffrn_ambient_temperature 120
_diffrn_measured_fraction_theta_full 0.974
_diffrn_measured_fraction_theta_max 0.965
_diffrn_measurement_device_type 'Bruker APEX-II CCD'
_diffrn_measurement_method '\f and \w scans'
_diffrn_radiation_type synchrotron
_diffrn_radiation_wavelength 0.41328
_diffrn_reflns_av_R_equivalents 0.1278
_diffrn_reflns_av_unetI/netI 0.0357
_diffrn_reflns_Laue_measured_fraction_full 0.974
_diffrn_reflns_Laue_measured_fraction_max 0.965
_diffrn_reflns_limit_h_max 30
_diffrn_reflns_limit_h_min -30
_diffrn_reflns_limit_k_max 42
_diffrn_reflns_limit_k_min -42
_diffrn_reflns_limit_l_max 50
_diffrn_reflns_limit_l_min -52
_diffrn_reflns_number 411608
_diffrn_reflns_point_group_measured_fraction_full 0.974
_diffrn_reflns_point_group_measured_fraction_max 0.965
_diffrn_reflns_theta_full 14.357
_diffrn_reflns_theta_max 15.602
_diffrn_reflns_theta_min 0.623
_diffrn_source synchrotron
_diffrn_standards_number 0
_exptl_absorpt_coefficient_mu 0.297
_exptl_absorpt_correction_T_max 0.7439
_exptl_absorpt_correction_T_min 0.6563
_exptl_absorpt_correction_type multi-scan
_exptl_absorpt_process_details
;
SADABS-2012/1 (Bruker,2012) was used for absorption correction.
wR2(int) was 0.1941 before and 0.0756 after correction.
The Ratio of minimum to maximum transmission is 0.8822.
The \l/2 correction factor is Not present.
;
_exptl_crystal_colour 'light yellow'
_exptl_crystal_density_diffrn 0.528
_exptl_crystal_description block
_exptl_crystal_F_000 26510
_refine_diff_density_max 3.447
_refine_diff_density_min -0.839
_refine_diff_density_rms 0.249
_refine_ls_extinction_coef 0.0067(4)
_refine_ls_extinction_expression Fc^*^=kFc[1+0.001xFc^2^\l^3^/sin(2\q)]^-1/4^
_refine_ls_extinction_method 'SHELXL-2014/7 (Sheldrick 2014'
_refine_ls_goodness_of_fit_ref 1.091
_refine_ls_hydrogen_treatment constr
_refine_ls_matrix_type full
_refine_ls_number_parameters 389
_refine_ls_number_reflns 18695
_refine_ls_number_restraints 145
_refine_ls_restrained_S_all 1.092
_refine_ls_R_factor_all 0.1142
_refine_ls_R_factor_gt 0.0906
_refine_ls_shift/su_max 0.001
_refine_ls_shift/su_mean 0.000
_refine_ls_structure_factor_coef Fsqd
_refine_ls_weighting_details 'w=1/[\s^2^(Fo^2^)+(0.1738P)^2^+121.1084P] where P=(Fo^2^+2Fc^2^)/3'
_refine_ls_weighting_scheme calc
_refine_ls_wR_factor_gt 0.2848
_refine_ls_wR_factor_ref 0.3042
_reflns_Friedel_coverage 0.000
_reflns_number_gt 13570
_reflns_number_total 18695
_reflns_threshold_expression 'I > 2\s(I)'
_cod_data_source_file ja8b04277_si_006.cif
_cod_data_source_block NPF-300-2
_cod_database_code 4132485
_shelx_shelxl_version_number 2014/7
_shelx_space_group_comment
;
The symmetry employed for this shelxl refinement is uniquely defined
by the following loop, which should always be used as a source of
symmetry information in preference to the above space-group names.
They are only intended as comments.
;
_olex2_refinement_description
;
1. Fixed Uiso
 At 1.2 times of:
  All C(H) groups
 At 1.5 times of:
  All C(H,H,H) groups
2. Restrained distances
 C9-C10
 1.508 with sigma of 0.02
 C9-C8
 1.38 with sigma of 0.02
 C13-C12 = C14-C13 = C14-C15
 1.38 with sigma of 0.02
 C8-C10
 2.52 with sigma of 0.01
3. Restrained planarity
 C5, C9, C8, C10
 with sigma of 0.1
4. Rigid bond restraints
 O2, O1, C1, C2, C3, C5, C4, C9, C7, C6, C8, C10
 with sigma for 1-2 distances of 0.01 and sigma for 1-3 distances of 0.01
 O3, C11, C12, C15, C13, C14
 with sigma for 1-2 distances of 0.01 and sigma for 1-3 distances of 0.01
5. Uiso/Uaniso restraints and constraints
O2 \\sim O1 \\sim C1 \\sim C2 \\sim C3 \\sim C5 \\sim C4 \\sim C9 \\sim C7
\\sim C6 \\sim C8 \\sim C10: within 1.7A with sigma of 0.04 and sigma for
terminal atoms of 0.08
O3 \\sim C11 \\sim C12 \\sim C15 \\sim C13 \\sim C14: within 1.7A with sigma of
0.04 and sigma for terminal atoms of 0.08
6. Others
 Fixed Sof: C10(0.5) H10A(0.5) H10B(0.5) H10C(0.5)
7.a Riding coordinates:
 C10(H10A,H10B,H10C)
7.b Aromatic/amide H refined with riding coordinates:
 C22(H22), C18(H18), C19(H19), C33(H33), C31(H31), C21(H21), C34(H34),
 C30(H30), C26(H26), C3(H3), C28(H28), C4(H4), C13(H13), C7(H7), C14(H14),
 C24(H24), C6(H6)
;
_olex2_submission_special_instructions 'No special instructions were received'

loop_
_space_group_symop_operation_xyz
'x, y, z'
'-x, -y, z'
'-x, y, -z'
'x, -y, -z'
'x+1/2, y+1/2, z+1/2'
'-x+1/2, -y+1/2, z+1/2'
'-x+1/2, y+1/2, -z+1/2'
'x+1/2, -y+1/2, -z+1/2'
'-x, -y, -z'
'x, y, -z'
'x, -y, z'
'-x, y, z'
'-x+1/2, -y+1/2, -z+1/2'
'x+1/2, y+1/2, -z+1/2'
'x+1/2, -y+1/2, z+1/2'
'-x+1/2, y+1/2, z+1/2'

loop_
_atom_site_label
_atom_site_type_symbol
_atom_site_fract_x
_atom_site_fract_y
_atom_site_fract_z
_atom_site_U_iso_or_equiv
_atom_site_adp_type
_atom_site_occupancy
_atom_site_site_symmetry_order
_atom_site_calc_flag
_atom_site_refinement_flags_posn
_atom_site_refinement_flags_adp
_atom_site_refinement_flags_occupancy
Zr1 Zr 0.42473(2) 0.5000 0.31200(2) 0.03074(18) Uani 1 2 d S T P
Zr2 Zr 0.5000 0.57523(2) 0.26933(2) 0.03245(18) Uani 1 2 d S T P
Zr3 Zr 0.42422(2) 0.5000 0.22702(2) 0.03364(18) Uani 1 2 d S T P
O4 O 0.55922(16) 0.60782(10) 0.30238(9) 0.0463(8) Uani 1 1 d . . .
O2 O 0.3326(2) 0.5000 0.24214(14) 0.0507(12) Uani 1 2 d S TU P
O3 O 0.4514(2) 0.5000 0.36415(12) 0.0424(10) Uani 1 2 d S TU P
O6 O 0.94094(17) 0.89133(11) 0.26354(9) 0.0475(8) Uani 1 1 d . . .
O1 O 0.33274(19) 0.5000 0.29699(14) 0.0491(12) Uani 1 2 d S TU P
O5 O 0.60786(15) 0.55972(10) 0.33019(9) 0.0454(8) Uani 1 1 d . . .
O7 O 0.89185(15) 0.94035(11) 0.29062(9) 0.0492(9) Uani 1 1 d . . .
O9 O 0.5000 0.53696(19) 0.22712(18) 0.071(2) Uani 1 2 d S T P
O8 O 0.5000 0.53711(18) 0.31086(19) 0.073(2) Uani 1 2 d S T P
O10 O 0.4262(3) 0.46313(19) 0.26949(11) 0.090(2) Uani 1 1 d . . .
O11 O 0.4388(4) 0.5000 0.17524(15) 0.082(2) Uani 1 2 d S T P
C11 C 0.5000 0.5000 0.3777(3) 0.047(2) Uani 1 4 d S TU P
C16 C 0.5977(2) 0.59590(15) 0.32188(13) 0.0456(11) Uani 1 1 d . . .
C1 C 0.3086(3) 0.5000 0.2697(2) 0.0522(18) Uani 1 2 d S TU P
C12 C 0.5000 0.5000 0.4137(3) 0.056(3) Uani 1 4 d DS TU P
C17 C 0.6356(3) 0.62817(17) 0.33616(14) 0.0563(15) Uani 1 1 d . . .
C35 C 0.9060(2) 0.90361(16) 0.28469(14) 0.0482(12) Uani 1 1 d . . .
C32 C 0.8773(3) 0.87189(18) 0.30549(15) 0.0577(14) Uani 1 1 d . . .
C22 C 0.6336(3) 0.66736(19) 0.32409(17) 0.0697(19) Uani 1 1 d . . .
H22 H 0.6082 0.6736 0.3075 0.084 Uiso 1 1 calc R . .
C18 C 0.6734(3) 0.6191(2) 0.36053(16) 0.072(2) Uani 1 1 d . . .
H18 H 0.6751 0.5928 0.3686 0.087 Uiso 1 1 calc R . .
C19 C 0.7090(4) 0.6490(2) 0.37336(17) 0.083(3) Uani 1 1 d . . .
H19 H 0.7343 0.6427 0.3900 0.100 Uiso 1 1 calc R . .
C33 C 0.8814(3) 0.83073(19) 0.29740(16) 0.0700(19) Uani 1 1 d . . .
H33 H 0.9008 0.8229 0.2788 0.084 Uiso 1 1 calc R . .
C31 C 0.8500(3) 0.8832(2) 0.33374(16) 0.073(2) Uani 1 1 d . . .
H31 H 0.8477 0.9105 0.3395 0.087 Uiso 1 1 calc R . .
C21 C 0.6691(3) 0.6973(2) 0.33637(17) 0.076(2) Uani 1 1 d . . .
H21 H 0.6675 0.7234 0.3279 0.091 Uiso 1 1 calc R . .
C34 C 0.8566(4) 0.8017(2) 0.31702(16) 0.080(2) Uani 1 1 d . . .
H34 H 0.8583 0.7744 0.3112 0.096 Uiso 1 1 calc R . .
C2 C 0.2445(4) 0.5000 0.2693(2) 0.076(3) Uani 1 2 d S TU P
C20 C 0.7066(4) 0.6889(2) 0.36095(16) 0.080(2) Uani 1 1 d . . .
C29 C 0.8292(4) 0.8129(2) 0.34551(15) 0.077(2) Uani 1 1 d . . .
C27 C 0.8034(4) 0.7816(2) 0.36725(16) 0.085(3) Uani 1 1 d . . .
C30 C 0.8259(4) 0.8536(2) 0.35356(17) 0.087(3) Uani 1 1 d . . .
H30 H 0.8073 0.8613 0.3724 0.105 Uiso 1 1 calc R . .
C26 C 0.8126(5) 0.7837(3) 0.39999(17) 0.111(4) Uani 1 1 d . . .
H26 H 0.8351 0.8045 0.4084 0.134 Uiso 1 1 calc R . .
C3 C 0.2156(4) 0.5000 0.2414(3) 0.110(5) Uani 1 2 d S TU P
H3 H 0.2360 0.5000 0.2221 0.132 Uiso 1 2 calc RS T P
C5 C 0.1240(5) 0.5000 0.2695(4) 0.140(6) Uani 1 2 d S TU P
C15 C 0.5000 0.5000 0.4818(3) 0.071(3) Uani 1 4 d DS TU P
C28 C 0.7701(4) 0.7502(2) 0.35467(16) 0.081(2) Uani 1 1 d . . .
H28 H 0.7648 0.7485 0.3325 0.097 Uiso 1 1 calc R . .
C25 C 0.7883(5) 0.7547(3) 0.42099(18) 0.116(4) Uani 1 1 d . . .
C23 C 0.7444(4) 0.7211(2) 0.37464(16) 0.085(3) Uani 1 1 d . . .
C4 C 0.1547(5) 0.5000 0.2404(4) 0.132(6) Uani 1 2 d S TU P
H4 H 0.1353 0.5000 0.2208 0.158 Uiso 1 2 calc RS T P
C13 C 0.5488(4) 0.5000 0.4320(2) 0.113(5) Uani 1 2 d DS TU P
H13 H 0.5835 0.5000 0.4209 0.136 Uiso 1 2 calc RS T P
C9 C 0.0302(4) 0.4656(5) 0.2687(5) 0.241(9) Uani 1 1 d D U .
C36 C 0.7962(6) 0.7564(4) 0.45469(19) 0.159(6) Uani 1 1 d . . .
C7 C 0.2142(4) 0.5000 0.2981(3) 0.112(5) Uani 1 2 d S TU P
H7 H 0.2337 0.5000 0.3176 0.135 Uiso 1 2 calc RS T P
C14 C 0.5522(5) 0.5000 0.4644(2) 0.105(4) Uani 1 2 d DS TU P
H14 H 0.5875 0.5000 0.4749 0.127 Uiso 1 2 calc RS T P
C24 C 0.7541(5) 0.7233(3) 0.40753(17) 0.116(4) Uani 1 1 d . . .
H24 H 0.7378 0.7038 0.4210 0.139 Uiso 1 1 calc R . .
C37 C 0.8011(6) 0.7561(3) 0.4836(2) 0.157(6) Uani 1 1 d . . .
C6 C 0.1554(5) 0.5000 0.2976(4) 0.144(6) Uani 1 2 d S TU P
H6 H 0.1358 0.5000 0.3172 0.172 Uiso 1 2 calc RS T P
C8 C 0.0605(5) 0.5000 0.2705(4) 0.146(6) Uani 1 2 d DS TU P
C10 C 0.0498(18) 0.4237(3) 0.2659(14) 0.40(3) Uani 0.5 1 d D U .
H10A H 0.0337 0.4067 0.2825 0.598 Uiso 0.5 1 d R . .
H10B H 0.0337 0.4163 0.2454 0.598 Uiso 0.5 1 d R . .
H10C H 0.0907 0.4202 0.2654 0.598 Uiso 0.5 1 d R . .

loop_
_atom_site_aniso_label
_atom_site_aniso_U_11
_atom_site_aniso_U_22
_atom_site_aniso_U_33
_atom_site_aniso_U_23
_atom_site_aniso_U_13
_atom_site_aniso_U_12
Zr1 0.0203(3) 0.0297(3) 0.0422(3) 0.000 0.00201(18) 0.000
Zr2 0.0297(3) 0.0259(3) 0.0418(3) 0.00189(19) 0.000 0.000
Zr3 0.0245(3) 0.0341(3) 0.0423(3) 0.000 -0.00305(19) 0.000
O4 0.050(2) 0.0369(17) 0.052(2) -0.0005(15) -0.0046(16) -0.0114(15)
O2 0.027(2) 0.056(3) 0.069(3) 0.000 -0.003(2) 0.000
O3 0.036(2) 0.050(3) 0.041(3) 0.000 -0.0016(19) 0.000
O6 0.052(2) 0.0378(18) 0.052(2) 0.0031(15) 0.0061(16) -0.0106(16)
O1 0.021(2) 0.060(3) 0.066(3) 0.000 -0.001(2) 0.000
O5 0.0416(19) 0.0392(18) 0.055(2) 0.0013(15) -0.0070(15) -0.0116(15)
O7 0.0431(19) 0.0437(19) 0.061(2) 0.0017(16) 0.0109(16) -0.0102(16)
O9 0.023(2) 0.053(3) 0.137(6) -0.041(4) 0.000 0.000
O8 0.029(3) 0.051(3) 0.139(6) 0.053(4) 0.000 0.000
O10 0.122(5) 0.101(4) 0.047(3) -0.001(2) -0.001(2) 0.082(4)
O11 0.156(7) 0.047(3) 0.044(4) 0.000 -0.011(4) 0.000
C11 0.043(5) 0.050(6) 0.048(5) 0.000 0.000 0.000
C16 0.046(3) 0.041(3) 0.050(3) 0.001(2) -0.002(2) -0.016(2)
C1 0.025(3) 0.063(5) 0.069(5) 0.000 -0.001(3) 0.000
C12 0.048(6) 0.075(7) 0.045(5) 0.000 0.000 0.000
C17 0.066(4) 0.049(3) 0.054(3) 0.003(2) -0.008(3) -0.031(3)
C35 0.049(3) 0.045(3) 0.051(3) 0.000(2) 0.008(2) -0.017(2)
C32 0.066(4) 0.051(3) 0.056(3) 0.000(2) 0.005(3) -0.028(3)
C22 0.087(5) 0.053(3) 0.068(4) 0.007(3) -0.017(3) -0.032(3)
C18 0.091(5) 0.060(4) 0.067(4) 0.013(3) -0.016(3) -0.044(4)
C19 0.107(6) 0.079(5) 0.063(4) 0.022(3) -0.032(4) -0.059(4)
C33 0.100(5) 0.055(3) 0.055(4) -0.002(3) 0.015(3) -0.036(4)
C31 0.094(5) 0.055(3) 0.069(4) -0.006(3) 0.023(4) -0.038(3)
C21 0.106(6) 0.051(3) 0.070(4) 0.009(3) -0.014(4) -0.044(4)
C34 0.131(7) 0.055(4) 0.055(4) -0.004(3) 0.005(4) -0.047(4)
C2 0.024(3) 0.120(8) 0.085(6) 0.000 -0.001(3) 0.000
C20 0.113(6) 0.077(4) 0.051(4) 0.007(3) -0.005(4) -0.063(4)
C29 0.118(6) 0.068(4) 0.046(3) 0.001(3) 0.003(3) -0.059(4)
C27 0.127(7) 0.081(5) 0.046(4) -0.002(3) 0.009(4) -0.072(5)
C30 0.125(7) 0.079(5) 0.059(4) -0.015(3) 0.029(4) -0.058(5)
C26 0.178(9) 0.107(6) 0.048(4) -0.001(4) 0.001(5) -0.104(7)
C3 0.029(4) 0.211(14) 0.090(6) 0.000 -0.005(4) 0.000
C5 0.031(5) 0.274(17) 0.116(9) 0.000 0.002(4) 0.000
C15 0.064(7) 0.100(10) 0.048(7) 0.000 0.000 0.000
C28 0.122(6) 0.074(4) 0.047(4) 0.004(3) -0.004(4) -0.059(4)
C25 0.179(10) 0.118(7) 0.050(4) 0.000(4) -0.001(5) -0.107(7)
C23 0.126(7) 0.076(4) 0.053(4) 0.002(3) -0.004(4) -0.068(5)
C4 0.032(4) 0.252(17) 0.111(8) 0.000 -0.012(5) 0.000
C13 0.042(5) 0.245(15) 0.051(5) 0.000 0.003(4) 0.000
C9 0.044(6) 0.222(15) 0.46(3) 0.081(17) 0.001(9) 0.019(6)
C36 0.278(16) 0.158(9) 0.041(4) -0.002(5) -0.005(6) -0.168(11)
C7 0.032(4) 0.216(14) 0.090(7) 0.000 0.007(4) 0.000
C14 0.075(7) 0.195(13) 0.046(5) 0.000 -0.012(4) 0.000
C24 0.185(10) 0.117(7) 0.045(4) 0.011(4) -0.007(5) -0.111(7)
C37 0.269(15) 0.152(9) 0.051(5) -0.002(5) 0.001(6) -0.158(10)
C6 0.030(4) 0.290(18) 0.111(8) 0.000 0.006(5) 0.000
C8 0.023(4) 0.249(17) 0.165(14) 0.000 -0.006(5) 0.000
C10 0.19(4) 0.224(18) 0.78(8) 0.07(5) 0.13(5) 0.04(2)

loop_
_atom_type_symbol
_atom_type_description
_atom_type_scat_dispersion_real
_atom_type_scat_dispersion_imag
_atom_type_scat_source
C C 0.0015 0.0009 'International Tables Vol C Tables 4.2.6.8 and 6.1.1.4'
H H 0.0000 0.0000 'International Tables Vol C Tables 4.2.6.8 and 6.1.1.4'
O O 0.0056 0.0036 'International Tables Vol C Tables 4.2.6.8 and 6.1.1.4'
Zr Zr -0.5364 2.6141 'International Tables Vol C Tables 4.2.6.8 and 6.1.1.4'

loop_
_geom_angle_atom_site_label_1
_geom_angle_atom_site_label_2
_geom_angle_atom_site_label_3
_geom_angle
_geom_angle_site_symmetry_1
_geom_angle_site_symmetry_3
Zr1 Zr1 Zr2 60.089(8) 2_665 2_665
Zr1 Zr1 Zr2 60.088(8) 2_665 .
Zr1 Zr1 Zr3 90.189(11) 2_665 .
Zr2 Zr1 Zr2 89.700(19) . 2_665
Zr2 Zr1 Zr3 59.850(12) 2_665 .
Zr2 Zr1 Zr3 59.848(12) . .
O3 Zr1 Zr1 73.98(12) . 2_665
O3 Zr1 Zr2 110.29(8) . 2_665
O3 Zr1 Zr2 110.29(8) . .
O3 Zr1 Zr3 164.17(12) . .
O1 Zr1 Zr1 163.78(14) . 2_665
O1 Zr1 Zr2 109.76(10) . .
O1 Zr1 Zr2 109.76(10) . 2_665
O1 Zr1 Zr3 73.59(14) . .
O1 Zr1 O3 122.24(19) . .
O1 Zr1 O5 76.64(11) . 12_655
O1 Zr1 O5 76.64(11) . 2_665
O5 Zr1 Zr1 109.80(9) 12_655 2_665
O5 Zr1 Zr1 109.80(9) 2_665 2_665
O5 Zr1 Zr2 163.40(9) 2_665 .
O5 Zr1 Zr2 163.40(9) 12_655 2_665
O5 Zr1 Zr2 73.70(9) 12_655 .
O5 Zr1 Zr2 73.70(9) 2_665 2_665
O5 Zr1 Zr3 109.64(9) 2_665 .
O5 Zr1 Zr3 109.64(9) 12_655 .
O5 Zr1 O3 76.67(11) 2_665 .
O5 Zr1 O3 76.67(11) 12_655 .
O5 Zr1 O5 122.90(18) 12_655 2_665
O8 Zr1 Zr1 34.92(13) . 2_665
O8 Zr1 Zr1 34.92(13) 2_665 2_665
O8 Zr1 Zr2 34.58(17) . .
O8 Zr1 Zr2 34.57(17) 2_665 2_665
O8 Zr1 Zr2 89.05(19) . 2_665
O8 Zr1 Zr2 89.05(19) 2_665 .
O8 Zr1 Zr3 88.9(2) . .
O8 Zr1 Zr3 88.9(2) 2_665 .
O8 Zr1 O3 78.2(2) . .
O8 Zr1 O3 78.2(2) 2_665 .
O8 Zr1 O1 141.37(13) 2_665 .
O8 Zr1 O1 141.37(13) . .
O8 Zr1 O5 141.96(15) 2_665 12_655
O8 Zr1 O5 77.45(19) . 12_655
O8 Zr1 O5 77.45(19) 2_665 2_665
O8 Zr1 O5 141.96(15) . 2_665
O8 Zr1 O8 69.8(3) 2_665 .
O8 Zr1 O10 107.0(3) . .
O8 Zr1 O10 69.2(2) . 11_565
O8 Zr1 O10 107.0(3) 2_665 11_565
O8 Zr1 O10 69.2(2) 2_665 .
O10 Zr1 Zr1 89.08(16) . 2_665
O10 Zr1 Zr1 89.08(16) 11_565 2_665
O10 Zr1 Zr2 34.62(12) . 2_665
O10 Zr1 Zr2 34.62(12) 11_565 .
O10 Zr1 Zr2 88.68(19) 11_565 2_665
O10 Zr1 Zr2 88.67(19) . .
O10 Zr1 Zr3 34.57(15) 11_565 .
O10 Zr1 Zr3 34.56(15) . .
O10 Zr1 O3 141.92(13) . .
O10 Zr1 O3 141.92(13) 11_565 .
O10 Zr1 O1 77.61(19) . .
O10 Zr1 O1 77.61(19) 11_565 .
O10 Zr1 O5 77.6(2) 11_565 12_655
O10 Zr1 O5 77.6(2) . 2_665
O10 Zr1 O5 141.37(15) . 12_655
O10 Zr1 O5 141.37(15) 11_565 2_665
O10 Zr1 O10 69.1(3) 11_565 .
Zr1 Zr2 Zr1 59.822(16) 2_665 .
Zr3 Zr2 Zr1 90.274(14) 2_665 .
Zr3 Zr2 Zr1 60.255(13) 2_665 2_665
Zr3 Zr2 Zr1 60.258(13) . .
Zr3 Zr2 Zr1 90.273(14) . 2_665
Zr3 Zr2 Zr3 60.298(17) . 2_665
O4 Zr2 Zr1 73.74(9) 12_655 .
O4 Zr2 Zr1 109.81(10) . .
O4 Zr2 Zr1 109.81(10) 12_655 2_665
O4 Zr2 Zr1 73.74(9) . 2_665
O4 Zr2 Zr3 109.75(10) . 2_665
O4 Zr2 Zr3 164.02(9) 12_655 2_665
O4 Zr2 Zr3 164.02(9) . .
O4 Zr2 Zr3 109.75(10) 12_655 .
O4 Zr2 O4 76.7(2) . 12_655
O4 Zr2 O6 75.90(15) . 13_665
O4 Zr2 O6 121.48(15) . 8_465
O4 Zr2 O6 75.90(15) 12_655 8_465
O4 Zr2 O6 121.48(15) 12_655 13_665
O6 Zr2 Zr1 164.77(10) 8_465 2_665
O6 Zr2 Zr1 110.46(11) 8_465 .
O6 Zr2 Zr1 110.46(11) 13_665 2_665
O6 Zr2 Zr1 164.77(10) 13_665 .
O6 Zr2 Zr3 74.51(10) 8_465 .
O6 Zr2 Zr3 74.51(10) 13_665 2_665
O6 Zr2 Zr3 110.65(10) 13_665 .
O6 Zr2 Zr3 110.65(10) 8_465 2_665
O6 Zr2 O6 76.2(2) 8_465 13_665
O9 Zr2 Zr1 89.83(18) . 2_665
O9 Zr2 Zr1 89.83(18) . .
O9 Zr2 Zr3 35.12(10) . 2_665
O9 Zr2 Zr3 35.12(10) . .
O9 Zr2 O4 141.59(10) . 12_655
O9 Zr2 O4 141.58(10) . .
O9 Zr2 O6 77.99(19) . 8_465
O9 Zr2 O6 77.99(19) . 13_665
O8 Zr2 Zr1 34.66(10) . 2_665
O8 Zr2 Zr1 34.65(10) . .
O8 Zr2 Zr3 89.35(19) . 2_665
O8 Zr2 Zr3 89.35(19) . .
O8 Zr2 O4 77.60(19) . .
O8 Zr2 O4 77.60(19) . 12_655
O8 Zr2 O6 141.81(11) . 8_465
O8 Zr2 O6 141.81(11) . 13_665
O8 Zr2 O9 108.2(3) . .
O10 Zr2 Zr1 34.79(14) 2_665 2_665
O10 Zr2 Zr1 88.98(18) 11_565 2_665
O10 Zr2 Zr1 88.98(18) 2_665 .
O10 Zr2 Zr1 34.80(14) 11_565 .
O10 Zr2 Zr3 89.32(19) 11_565 2_665
O10 Zr2 Zr3 34.81(14) 2_665 2_665
O10 Zr2 Zr3 89.32(19) 2_665 .
O10 Zr2 Zr3 34.81(14) 11_565 .
O10 Zr2 O4 141.64(15) 2_665 12_655
O10 Zr2 O4 77.5(2) 11_565 12_655
O10 Zr2 O4 141.65(15) 11_565 .
O10 Zr2 O4 77.5(2) 2_665 .
O10 Zr2 O6 142.37(15) 2_665 8_465
O10 Zr2 O6 78.3(2) 2_665 13_665
O10 Zr2 O6 78.3(2) 11_565 8_465
O10 Zr2 O6 142.37(15) 11_565 13_665
O10 Zr2 O9 69.91(17) 2_665 .
O10 Zr2 O9 69.91(17) 11_565 .
O10 Zr2 O8 69.42(17) 11_565 .
O10 Zr2 O8 69.42(17) 2_665 .
O10 Zr2 O10 107.3(4) 11_565 2_665
Zr1 Zr3 Zr3 89.808(11) . 2_665
Zr2 Zr3 Zr1 59.895(12) . .
Zr2 Zr3 Zr1 59.894(12) 2_665 .
Zr2 Zr3 Zr2 89.753(18) . 2_665
Zr2 Zr3 Zr3 59.853(9) 2_665 2_665
Zr2 Zr3 Zr3 59.851(9) . 2_665
O2 Zr3 Zr1 73.79(15) . .
O2 Zr3 Zr2 109.92(10) . .
O2 Zr3 Zr2 109.92(10) . 2_665
O2 Zr3 Zr3 163.60(15) . 2_665
O2 Zr3 O7 76.60(12) . 8_465
O2 Zr3 O7 76.60(12) . 14_445
O7 Zr3 Zr1 109.25(10) 8_465 .
O7 Zr3 Zr1 109.25(10) 14_445 .
O7 Zr3 Zr2 163.01(10) 14_445 .
O7 Zr3 Zr2 73.26(10) 8_465 .
O7 Zr3 Zr2 163.01(10) 8_465 2_665
O7 Zr3 Zr2 73.26(10) 14_445 2_665
O7 Zr3 Zr3 109.77(10) 8_465 2_665
O7 Zr3 Zr3 109.77(10) 14_445 2_665
O7 Zr3 O7 123.73(19) 14_445 8_465
O9 Zr3 Zr1 89.7(2) 2_665 .
O9 Zr3 Zr1 89.7(2) . .
O9 Zr3 Zr2 89.22(18) 2_665 .
O9 Zr3 Zr2 35.41(17) 2_665 2_665
O9 Zr3 Zr2 35.41(17) . .
O9 Zr3 Zr2 89.22(18) . 2_665
O9 Zr3 Zr3 34.61(14) . 2_665
O9 Zr3 Zr3 34.61(14) 2_665 2_665
O9 Zr3 O2 142.09(14) . .
O9 Zr3 O2 142.10(14) 2_665 .
O9 Zr3 O7 77.18(19) . 8_465
O9 Zr3 O7 141.25(17) . 14_445
O9 Zr3 O7 141.24(17) 2_665 8_465
O9 Zr3 O7 77.18(19) 2_665 14_445
O9 Zr3 O9 69.2(3) 2_665 .
O9 Zr3 O11 82.7(3) . .
O9 Zr3 O11 82.7(3) 2_665 .
O10 Zr3 Zr1 34.58(15) . .
O10 Zr3 Zr1 34.58(15) 11_565 .
O10 Zr3 Zr2 88.73(19) . .
O10 Zr3 Zr2 88.73(19) 11_565 2_665
O10 Zr3 Zr2 34.65(12) . 2_665
O10 Zr3 Zr2 34.65(12) 11_565 .
O10 Zr3 Zr3 88.76(16) 11_565 2_665
O10 Zr3 Zr3 88.76(16) . 2_665
O10 Zr3 O2 77.8(2) 11_565 .
O10 Zr3 O2 77.8(2) . .
O10 Zr3 O7 77.2(2) . 14_445
O10 Zr3 O7 141.08(16) . 8_465
O10 Zr3 O7 141.08(16) 11_565 14_445
O10 Zr3 O7 77.2(2) 11_565 8_465
O10 Zr3 O9 107.6(3) . .
O10 Zr3 O9 107.6(3) 11_565 2_665
O10 Zr3 O9 70.0(2) 11_565 .
O10 Zr3 O9 70.0(2) . 2_665
O10 Zr3 O10 69.1(3) . 11_565
O10 Zr3 O11 144.07(14) 11_565 .
O10 Zr3 O11 144.07(14) . .
O11 Zr3 Zr1 170.8(2) . .
O11 Zr3 Zr2 114.53(15) . .
O11 Zr3 Zr2 114.53(15) . 2_665
O11 Zr3 Zr3 81.0(2) . 2_665
O11 Zr3 O2 115.4(3) . .
O11 Zr3 O7 74.24(14) . 8_465
O11 Zr3 O7 74.24(15) . 14_445
C16 O4 Zr2 133.0(3) . .
C1 O2 Zr3 132.5(5) . .
C11 O3 Zr1 132.4(6) . .
C35 O6 Zr2 131.6(3) . 13_665
C1 O1 Zr1 132.6(5) . .
C16 O5 Zr1 132.3(3) . 2_665
C35 O7 Zr3 133.2(3) . 14
Zr3 O9 Zr2 109.5(2) . .
Zr3 O9 Zr2 109.5(2) 2_665 .
Zr3 O9 Zr3 110.8(3) . 2_665
Zr1 O8 Zr1 110.2(3) . 2_665
Zr2 O8 Zr1 110.8(2) . .
Zr2 O8 Zr1 110.8(2) . 2_665
Zr2 O10 Zr1 110.6(2) 2_665 .
Zr2 O10 Zr3 110.5(2) 2_665 .
Zr3 O10 Zr1 110.9(3) . .
O3 C11 O3 127.2(10) 2_665 .
O3 C11 C12 116.4(5) 2_665 .
O3 C11 C12 116.4(5) . .
O4 C16 C17 116.5(5) . .
O5 C16 O4 126.7(4) . .
O5 C16 C17 116.8(5) . .
O2 C1 C2 115.4(7) . .
O1 C1 O2 127.5(7) . .
O1 C1 C2 117.1(7) . .
C13 C12 C11 123.8(6) 2_665 .
C13 C12 C11 123.8(6) . .
C13 C12 C13 112.5(12) . 2_665
C22 C17 C16 119.8(5) . .
C18 C17 C16 120.8(5) . .
C18 C17 C22 119.3(5) . .
O6 C35 O7 127.1(5) . .
O6 C35 C32 117.4(5) . .
O7 C35 C32 115.5(5) . .
C33 C32 C35 120.2(5) . .
C31 C32 C35 120.0(5) . .
C31 C32 C33 119.7(5) . .
C17 C22 H22 119.6 . .
C21 C22 C17 120.8(6) . .
C21 C22 H22 119.6 . .
C17 C18 H18 119.7 . .
C17 C18 C19 120.7(6) . .
C19 C18 H18 119.7 . .
C18 C19 H19 120.2 . .
C18 C19 C20 119.6(6) . .
C20 C19 H19 120.2 . .
C32 C33 H33 120.0 . .
C34 C33 C32 120.0(6) . .
C34 C33 H33 120.0 . .
C32 C31 H31 120.1 . .
C32 C31 C30 119.8(6) . .
C30 C31 H31 120.1 . .
C22 C21 H21 119.7 . .
C20 C21 C22 120.6(6) . .
C20 C21 H21 119.7 . .
C33 C34 H34 119.8 . .
C33 C34 C29 120.4(6) . .
C29 C34 H34 119.8 . .
C3 C2 C1 120.9(9) . .
C3 C2 C7 119.2(9) . .
C7 C2 C1 119.9(9) . .
C19 C20 C23 120.0(7) . .
C21 C20 C19 119.0(6) . .
C21 C20 C23 121.0(6) . .
C34 C29 C27 120.8(6) . .
C30 C29 C34 119.2(6) . .
C30 C29 C27 120.0(7) . .
C26 C27 C29 119.8(6) . .
C26 C27 C28 119.6(6) . .
C28 C27 C29 120.6(6) . .
C31 C30 H30 119.6 . .
C29 C30 C31 120.8(7) . .
C29 C30 H30 119.6 . .
C27 C26 H26 119.6 . .
C27 C26 C25 120.8(6) . .
C25 C26 H26 119.6 . .
C2 C3 H3 119.1 . .
C2 C3 C4 121.8(12) . .
C4 C3 H3 119.1 . .
C4 C5 C8 122.3(13) . .
C6 C5 C4 117.4(11) . .
C6 C5 C8 120.3(13) . .
C14 C15 C15 120.8(6) 2_665 9_666
C14 C15 C15 120.8(6) . 9_666
C14 C15 C14 118.4(13) . 2_665
C27 C28 H28 119.2 . .
C27 C28 C23 121.5(6) . .
C23 C28 H28 119.2 . .
C26 C25 C36 122.2(7) . .
C26 C25 C24 118.4(7) . .
C36 C25 C24 119.5(7) . .
C28 C23 C20 120.9(6) . .
C24 C23 C20 120.6(6) . .
C24 C23 C28 118.6(6) . .
C3 C4 H4 120.5 . .
C5 C4 C3 119.0(12) . .
C5 C4 H4 120.5 . .
C12 C13 H13 116.5 . .
C14 C13 C12 127.1(10) . .
C14 C13 H13 116.5 . .
C9 C9 C10 108.2(17) 12 .
C8 C9 C9 121.8(7) . 12
C8 C9 C10 130.0(17) . .
C37 C36 C25 176.5(9) . .
C2 C7 H7 120.1 . .
C6 C7 C2 119.9(12) . .
C6 C7 H7 120.1 . .
C15 C14 H14 121.3 . .
C13 C14 C15 117.5(11) . .
C13 C14 H14 121.3 . .
C25 C24 H24 119.5 . .
C23 C24 C25 121.1(6) . .
C23 C24 H24 119.5 . .
C36 C37 C37 174.6(11) . 10_556
C5 C6 H6 118.6 . .
C7 C6 C5 122.8(13) . .
C7 C6 H6 118.6 . .
C9 C8 C5 121.7(7) . .
C9 C8 C5 121.7(7) 11_565 .
C9 C8 C9 116.0(14) 11_565 .
C9 C10 H10A 111.8 . .
C9 C10 H10B 101.0 . .
C9 C10 H10C 115.2 . .
H10A C10 H10B 109.5 . .
H10A C10 H10C 109.5 . .
H10B C10 H10C 109.5 . .

loop_
_geom_bond_atom_site_label_1
_geom_bond_atom_site_label_2
_geom_bond_distance
_geom_bond_site_symmetry_2
Zr1 Zr1 3.5025(9) 2_665
Zr1 Zr2 3.5120(6) 2_665
Zr1 Zr2 3.5120(6) .
Zr1 Zr3 3.5249(8) .
Zr1 O3 2.251(5) .
Zr1 O1 2.229(5) .
Zr1 O5 2.238(3) 12_655
Zr1 O5 2.238(3) 2_665
Zr1 O8 2.136(3) 2_665
Zr1 O8 2.136(3) .
Zr1 O10 2.141(5) 11_565
Zr1 O10 2.141(5) .
Zr2 Zr1 3.5120(6) 2_665
Zr2 Zr3 3.5104(6) 2_665
Zr2 Zr3 3.5104(6) .
Zr2 O4 2.220(3) .
Zr2 O4 2.220(3) 12_655
Zr2 O6 2.227(4) 13_665
Zr2 O6 2.227(4) 8_465
Zr2 O9 2.157(6) .
Zr2 O8 2.132(6) .
Zr2 O10 2.131(4) 2_665
Zr2 O10 2.131(4) 11_565
Zr3 Zr2 3.5105(6) 2_665
Zr3 Zr3 3.5261(10) 2_665
Zr3 O2 2.222(5) .
Zr3 O7 2.227(3) 14_445
Zr3 O7 2.227(3) 8_465
Zr3 O9 2.142(4) .
Zr3 O9 2.142(4) 2_665
Zr3 O10 2.140(5) 11_565
Zr3 O10 2.140(5) .
Zr3 O11 2.175(7) .
O4 C16 1.269(7) .
O2 C1 1.273(10) .
O3 C11 1.262(7) .
O6 Zr2 2.227(4) 13_665
O6 C35 1.262(7) .
O1 C1 1.264(9) .
O5 Zr1 2.238(3) 2_665
O5 C16 1.262(6) .
O7 Zr3 2.227(3) 14
O7 C35 1.278(7) .
O9 Zr3 2.142(4) 2_665
O8 Zr1 2.136(3) 2_665
O10 Zr2 2.131(4) 2_665
C11 O3 1.262(7) 2_665
C11 C12 1.493(15) .
C16 C17 1.502(7) .
C1 C2 1.490(10) .
C12 C13 1.367(10) 2_665
C12 C13 1.367(10) .
C17 C22 1.385(8) .
C17 C18 1.372(9) .
C35 C32 1.510(7) .
C32 C33 1.399(9) .
C32 C31 1.384(9) .
C22 H22 0.9300 .
C22 C21 1.383(8) .
C18 H18 0.9300 .
C18 C19 1.392(8) .
C19 H19 0.9300 .
C19 C20 1.412(10) .
C33 H33 0.9300 .
C33 C34 1.381(8) .
C31 H31 0.9300 .
C31 C30 1.392(8) .
C21 H21 0.9300 .
C21 C20 1.371(10) .
C34 H34 0.9300 .
C34 C29 1.393(10) .
C2 C3 1.340(15) .
C2 C7 1.388(15) .
C20 C23 1.490(8) .
C29 C27 1.498(8) .
C29 C30 1.383(10) .
C27 C26 1.376(10) .
C27 C28 1.393(8) .
C30 H30 0.9300 .
C26 H26 0.9300 .
C26 C25 1.411(9) .
C3 H3 0.9300 .
C3 C4 1.418(14) .
C5 C4 1.400(19) .
C5 C6 1.377(19) .
C5 C8 1.479(15) .
C15 C15 1.51(3) 9_666
C15 C14 1.413(11) .
C15 C14 1.413(11) 2_665
C28 H28 0.9300 .
C28 C23 1.401(8) .
C25 C36 1.411(11) .
C25 C24 1.420(9) .
C23 C24 1.384(10) .
C4 H4 0.9300 .
C13 H13 0.9300 .
C13 C14 1.346(12) .
C9 C9 1.41(2) 12
C9 C8 1.336(13) .
C9 C10 1.457(16) .
C36 C37 1.203(11) .
C7 H7 0.9300 .
C7 C6 1.368(14) .
C14 H14 0.9300 .
C24 H24 0.9300 .
C37 C37 1.364(17) 10_556
C6 H6 0.9300 .
C8 C9 1.336(13) 11_565
C10 H10A 0.9601 .
C10 H10B 0.9600 .
C10 H10C 0.9600 .
